data_4002713
loop_
_publ_author_name
'Li, Rong'
'Wang, Shuai-Hua'
'Chen, Xu-Xing'
'Lu, Jian'
'Fu, Zhi-Hua'
'Li, Yan'
'Xu, Gang'
'Zheng, Fa-Kun'
'Guo, Guo-Cong'

_publ_section_title
;
 Highly Anisotropic and Water Molecule-Dependent Proton Conductivity in a
 2D Homochiral Copper(II) Metal--Organic Framework
;
_journal_issue 5
_journal_name_full 'Chemistry of Materials'
_journal_page_first 2321
_journal_paper_doi 10.1021/acs.chemmater.6b05497
_journal_volume 29
_journal_year 2017
_chemical_absolute_configuration S
_chemical_formula_moiety 'C26 H36 Cu2 N12 O9'
_chemical_formula_sum 'C26 H36 Cu2 N12 O9'
_chemical_formula_weight 787.75
_chemical_melting_point ?
_space_group_crystal_system orthorhombic
_space_group_IT_number 18
_space_group_name_Hall 'P 2 2ab'
_space_group_name_H-M_alt 'P 21 21 2'
_symmetry_space_group_name_Hall 'P 2 2ab'
_symmetry_space_group_name_H-M 'P 21 21 2'
_atom_sites_solution_hydrogens mixed
_audit_creation_method SHELXL-2014/6
_cell_angle_alpha 90
_cell_angle_beta 90
_cell_angle_gamma 90
_cell_formula_units_Z 2
_cell_length_a 18.710(5)
_cell_length_b 7.807(2)
_cell_length_c 10.452(3)
_cell_measurement_reflns_used 4905
_cell_measurement_temperature 293(2)
_cell_measurement_theta_max 27.4
_cell_measurement_theta_min 3.3
_cell_volume 1526.7(7)
_computing_structure_refinement 'SHELXL-2014/6 (Sheldrick, 2014)'
_diffrn_ambient_temperature 293(2)
_diffrn_measured_fraction_theta_full 0.996
_diffrn_measured_fraction_theta_max 0.993
_diffrn_measurement_device_type 'Rigaku Pilatus'
_diffrn_radiation_type MoK\a
_diffrn_radiation_wavelength 0.71073
_diffrn_reflns_av_R_equivalents 0.0376
_diffrn_reflns_av_unetI/netI 0.0482
_diffrn_reflns_Laue_measured_fraction_full 0.996
_diffrn_reflns_Laue_measured_fraction_max 0.993
_diffrn_reflns_limit_h_max 24
_diffrn_reflns_limit_h_min -22
_diffrn_reflns_limit_k_max 9
_diffrn_reflns_limit_k_min -10
_diffrn_reflns_limit_l_max 13
_diffrn_reflns_limit_l_min -13
_diffrn_reflns_number 14226
_diffrn_reflns_point_group_measured_fraction_full 0.992
_diffrn_reflns_point_group_measured_fraction_max 0.985
_diffrn_reflns_theta_full 25.242
_diffrn_reflns_theta_max 27.444
_diffrn_reflns_theta_min 3.257
_exptl_absorpt_coefficient_mu 1.468
_exptl_absorpt_correction_T_max 1.0
_exptl_absorpt_correction_T_min 0.799
_exptl_absorpt_correction_type multi-scan
_exptl_crystal_colour blue
_exptl_crystal_density_diffrn 1.714
_exptl_crystal_description prism
_exptl_crystal_F_000 812
_exptl_crystal_size_max 0.334
_exptl_crystal_size_mid 0.327
_exptl_crystal_size_min 0.091
_refine_diff_density_max 0.748
_refine_diff_density_min -0.468
_refine_diff_density_rms 0.076
_refine_ls_abs_structure_details
;
 Flack x determined using 1294 quotients [(I+)-(I-)]/[(I+)+(I-)]
 (Parsons, Flack and Wagner, Acta Cryst. B69 (2013) 249-259).
;
_refine_ls_abs_structure_Flack -0.009(7)
_refine_ls_extinction_method none
_refine_ls_goodness_of_fit_ref 1.047
_refine_ls_hydrogen_treatment mixed
_refine_ls_matrix_type full
_refine_ls_number_parameters 227
_refine_ls_number_reflns 3448
_refine_ls_number_restraints 6
_refine_ls_restrained_S_all 1.078
_refine_ls_R_factor_all 0.0376
_refine_ls_R_factor_gt 0.0347
_refine_ls_shift/su_max 0.000
_refine_ls_shift/su_mean 0.000
_refine_ls_structure_factor_coef Fsqd
_refine_ls_weighting_details 'w=1/[\s^2^(Fo^2^)+(0.0508P)^2^+0.2418P] where P=(Fo^2^+2Fc^2^)/3'
_refine_ls_weighting_scheme calc
_refine_ls_wR_factor_gt 0.0927
_refine_ls_wR_factor_ref 0.0973
_reflns_Friedel_coverage 0.717
_reflns_Friedel_fraction_full 0.985
_reflns_Friedel_fraction_max 0.974
_reflns_number_gt 3222
_reflns_number_total 3448
_reflns_threshold_expression 'I > 2\s(I)'
_cod_data_source_file cm6b05497_si_003.cif
_cod_data_source_block a
_cod_depositor_comments
;
The following automatic conversions were performed:

'_chemical_melting_point' value 'not measured' was changed to '?' -
the value is undefined or not given.

'_exptl_absorpt_correction_type' value 'Multi-scan' changed to
'multi-scan' according to
/usr/data/users/saulius/crontab/automatic-downloads/rss-feeds/ACS/lib/dictionaries/cif_core.dic
dictionary named 'cif_core.dic' version 2.4.2 from 2011-04-26.

Automatic conversion script
Id: cif_fix_values 4268 2015-11-12 08:31:59Z antanas 

 Adding full bibliography for 4002713--4002714.cif.
;
_cod_database_code 4002713
_shelx_space_group_comment
;
The symmetry employed for this shelxl refinement is uniquely defined
by the following loop, which should always be used as a source of
symmetry information in preference to the above space-group names.
They are only intended as comments.
;
_shelx_estimated_absorpt_t_min 0.799
_shelx_estimated_absorpt_t_max 1.000
_shelxl_version_number 2014/6

loop_
_space_group_symop_operation_xyz
'x, y, z'
'-x, -y, z'
'-x+1/2, y+1/2, -z'
'x+1/2, -y+1/2, -z'

loop_
_atom_site_label
_atom_site_type_symbol
_atom_site_fract_x
_atom_site_fract_y
_atom_site_fract_z
_atom_site_U_iso_or_equiv
_atom_site_adp_type
_atom_site_occupancy
_atom_site_site_symmetry_order
_atom_site_calc_flag
_atom_site_refinement_flags_posn
_atom_site_refinement_flags_adp
_atom_site_refinement_flags_occupancy
Cu1 Cu 0.23575(2) 0.06605(6) 0.28239(4) 0.02192(15) Uani 1 1 d . . .
N15 N 0.17264(17) -0.5654(4) 0.7684(3) 0.0243(7) Uani 1 1 d . . .
N14 N 0.21162(17) -0.2732(4) 0.6054(3) 0.0239(7) Uani 1 1 d . . .
N21 N 0.15005(17) 0.2264(4) 0.2728(3) 0.0233(7) Uani 1 1 d . . .
O12 O 0.30753(14) -0.5835(4) 0.8465(3) 0.0294(6) Uani 1 1 d . . .
C18 C 0.2642(2) -0.6437(5) 0.9303(4) 0.0284(8) Uani 1 1 d . . .
N12 N 0.19589(19) -0.0955(5) 0.4518(3) 0.0325(9) Uani 1 1 d . . .
C23 C 0.03155(19) 0.4431(5) 0.2675(4) 0.0242(8) Uani 1 1 d . . .
N13 N 0.24327(19) -0.1514(5) 0.5335(3) 0.0297(8) Uani 1 1 d . . .
O11 O 0.28312(19) -0.7183(5) 1.0286(3) 0.0465(9) Uani 1 1 d . . .
C17 C 0.1441(2) -0.2846(6) 0.5637(4) 0.0264(9) Uani 1 1 d . . .
N11 N 0.13248(19) -0.1769(5) 0.4682(4) 0.0340(9) Uani 1 1 d . . .
O1 O 0.0418(2) -0.8236(6) 0.7768(4) 0.0651(12) Uani 1 1 d . . .
H1A H 0.0187 -0.8309 0.8432 0.098 Uiso 1 1 calc R U .
C22 C 0.0250(2) 0.2717(6) 0.3024(4) 0.0337(10) Uani 1 1 d . . .
H22A H -0.0193 0.2269 0.3250 0.040 Uiso 1 1 calc R U .
C24 C 0.0997(2) 0.5028(6) 0.2355(4) 0.0269(8) Uani 1 1 d . . .
H24A H 0.1065 0.6163 0.2114 0.032 Uiso 1 1 calc R U .
C14 C 0.1842(2) -0.6104(6) 0.9072(4) 0.0261(8) Uani 1 1 d . . .
H14A H 0.1690 -0.5138 0.9604 0.031 Uiso 1 1 calc R U .
C25 C 0.1569(2) 0.3906(5) 0.2401(4) 0.0267(9) Uani 1 1 d . . .
H25A H 0.2022 0.4316 0.2195 0.032 Uiso 1 1 calc R U .
C21 C 0.0850(2) 0.1692(6) 0.3032(5) 0.0330(10) Uani 1 1 d . . .
H21A H 0.0799 0.0547 0.3259 0.040 Uiso 1 1 calc R U .
C15 C 0.1072(2) -0.4569(7) 0.7561(4) 0.0343(10) Uani 1 1 d . . .
H15A H 0.1133 -0.3545 0.8076 0.041 Uiso 1 1 calc R U .
H15B H 0.0667 -0.5195 0.7902 0.041 Uiso 1 1 calc R U .
C16 C 0.0907(2) -0.4043(7) 0.6192(5) 0.0393(12) Uani 1 1 d . . .
H16A H 0.0885 -0.5063 0.5664 0.047 Uiso 1 1 calc R U .
H16B H 0.0440 -0.3504 0.6169 0.047 Uiso 1 1 calc R U .
C12 C 0.1177(3) -0.8425(7) 0.8052(5) 0.0443(13) Uani 1 1 d . . .
H12A H 0.1314 -0.9636 0.8029 0.053 Uiso 1 1 calc R U .
C13 C 0.1358(3) -0.7648(7) 0.9353(5) 0.0421(12) Uani 1 1 d . . .
H13A H 0.1605 -0.8476 0.9885 0.051 Uiso 1 1 calc R U .
H13B H 0.0927 -0.7285 0.9790 0.051 Uiso 1 1 calc R U .
C11 C 0.1627(2) -0.7396(6) 0.7104(4) 0.0353(10) Uani 1 1 d . . .
H11A H 0.2086 -0.7945 0.6969 0.042 Uiso 1 1 calc R U .
H11B H 0.1383 -0.7308 0.6288 0.042 Uiso 1 1 calc R U .
O1W O 0.0473(3) 0.8548(9) 0.0146(6) 0.0943(19) Uani 1 1 d D . .
O2W O 0.0000 -1.0000 0.5719(18) 0.263(9) Uiso 1 2 d DS . P
H2WA H 0.0000 -1.0000 0.648(2) 0.394 Uiso 1 2 d DS U P
H2WB H 0.0000 -1.0000 0.496(2) 0.394 Uiso 1 2 d DS U P
H1WA H 0.031(11) 0.755(12) 0.024(18) 0.394 Uiso 1 1 d D U .
H1WB H 0.067(10) 0.88(2) 0.085(9) 0.394 Uiso 1 1 d D U .

loop_
_atom_site_aniso_label
_atom_site_aniso_U_11
_atom_site_aniso_U_22
_atom_site_aniso_U_33
_atom_site_aniso_U_23
_atom_site_aniso_U_13
_atom_site_aniso_U_12
Cu1 0.0182(2) 0.0215(3) 0.0260(2) -0.00372(18) -0.00186(16) 0.00316(19)
N15 0.0216(15) 0.0226(17) 0.0286(15) 0.0079(15) -0.0034(12) -0.0030(14)
N14 0.0232(15) 0.0234(19) 0.0251(15) 0.0076(13) -0.0005(12) -0.0027(14)
N21 0.0195(15) 0.0219(17) 0.0285(16) -0.0009(14) -0.0011(13) 0.0034(13)
O12 0.0232(13) 0.0272(16) 0.0379(14) 0.0050(13) -0.0042(11) 0.0024(13)
C18 0.031(2) 0.020(2) 0.0337(19) 0.0033(16) -0.0093(18) -0.0001(19)
N12 0.0298(17) 0.034(2) 0.0340(17) 0.0147(16) -0.0046(14) -0.0050(17)
C23 0.0183(17) 0.024(2) 0.0304(18) -0.0032(17) -0.0004(13) 0.0062(17)
N13 0.0268(16) 0.030(2) 0.0319(16) 0.0112(15) -0.0009(14) -0.0085(16)
O11 0.0439(19) 0.048(2) 0.0477(18) 0.0168(17) -0.0131(15) 0.0005(18)
C17 0.0221(18) 0.027(2) 0.0304(19) 0.0085(17) -0.0054(14) -0.0009(17)
N11 0.0280(17) 0.034(2) 0.0397(19) 0.0175(18) -0.0060(14) -0.0057(17)
O1 0.044(2) 0.092(3) 0.060(2) 0.014(3) -0.0144(18) -0.030(2)
C22 0.0219(19) 0.028(2) 0.051(3) 0.007(2) 0.0057(17) 0.0032(17)
C24 0.0266(19) 0.020(2) 0.0338(19) 0.0045(16) 0.0023(15) 0.0022(16)
C14 0.0288(19) 0.027(2) 0.0221(17) 0.0073(15) -0.0007(14) -0.0023(17)
C25 0.0191(17) 0.029(2) 0.0320(19) 0.0034(16) 0.0019(14) 0.0025(16)
C21 0.0250(19) 0.020(2) 0.054(3) 0.0064(19) 0.0000(18) 0.0005(17)
C15 0.0200(18) 0.040(3) 0.043(2) 0.017(2) 0.0039(15) 0.0025(19)
C16 0.023(2) 0.043(3) 0.052(3) 0.024(2) -0.0112(18) -0.007(2)
C12 0.049(3) 0.033(3) 0.051(3) 0.011(2) -0.005(2) -0.015(2)
C13 0.041(3) 0.045(3) 0.041(2) 0.019(2) -0.005(2) -0.012(2)
C11 0.039(2) 0.029(2) 0.038(2) -0.001(2) -0.0054(19) -0.0098(19)
O1W 0.048(2) 0.109(4) 0.126(5) 0.052(4) -0.013(3) -0.012(3)

loop_
_atom_type_symbol
_atom_type_description
_atom_type_scat_dispersion_real
_atom_type_scat_dispersion_imag
_atom_type_scat_source
C C 0.0033 0.0016 'International Tables Vol C Tables 4.2.6.8 and 6.1.1.4'
H H 0.0000 0.0000 'International Tables Vol C Tables 4.2.6.8 and 6.1.1.4'
N N 0.0061 0.0033 'International Tables Vol C Tables 4.2.6.8 and 6.1.1.4'
O O 0.0106 0.0060 'International Tables Vol C Tables 4.2.6.8 and 6.1.1.4'
Cu Cu 0.3201 1.2651 'International Tables Vol C Tables 4.2.6.8 and 6.1.1.4'

loop_
_geom_angle_atom_site_label_1
_geom_angle_atom_site_label_2
_geom_angle_atom_site_label_3
_geom_angle
_geom_angle_site_symmetry_1
_geom_angle_site_symmetry_3
O12 Cu1 N14 172.39(13) 3_556 3_556
O12 Cu1 N21 90.40(13) 3_556 .
N14 Cu1 N21 91.79(14) 3_556 .
O12 Cu1 N15 82.53(12) 3_556 3_556
N14 Cu1 N15 93.13(13) 3_556 3_556
N21 Cu1 N15 160.95(13) . 3_556
O12 Cu1 N12 93.95(13) 3_556 .
N14 Cu1 N12 93.03(14) 3_556 .
N21 Cu1 N12 96.89(14) . .
N15 Cu1 N12 101.21(13) 3_556 .
C15 N15 C11 112.2(3) . .
C15 N15 C14 109.4(3) . .
C11 N15 C14 101.3(3) . .
C15 N15 Cu1 112.1(3) . 3_546
C11 N15 Cu1 116.7(3) . 3_546
C14 N15 Cu1 104.1(2) . 3_546
C17 N14 N13 106.3(3) . .
C17 N14 Cu1 128.3(3) . 3_546
N13 N14 Cu1 123.9(3) . 3_546
C25 N21 C21 118.1(3) . .
C25 N21 Cu1 121.9(3) . .
C21 N21 Cu1 120.1(3) . .
C18 O12 Cu1 115.3(2) . 3_546
O11 C18 O12 124.1(4) . .
O11 C18 C14 119.3(4) . .
O12 C18 C14 116.5(3) . .
N13 N12 N11 110.8(3) . .
N13 N12 Cu1 117.8(3) . .
N11 N12 Cu1 129.6(3) . .
C22 C23 C24 117.6(3) . .
C22 C23 C23 120.5(4) . 2_565
C24 C23 C23 121.9(5) . 2_565
N12 N13 N14 107.5(3) . .
N11 C17 N14 110.9(4) . .
N11 C17 C16 125.8(4) . .
N14 C17 C16 123.3(4) . .
C17 N11 N12 104.4(3) . .
C12 O1 H1A 109.5 . .
C21 C22 C23 119.2(4) . .
C21 C22 H22A 120.4 . .
C23 C22 H22A 120.4 . .
C25 C24 C23 119.1(4) . .
C25 C24 H24A 120.5 . .
C23 C24 H24A 120.5 . .
N15 C14 C13 106.4(3) . .
N15 C14 C18 109.2(3) . .
C13 C14 C18 114.3(4) . .
N15 C14 H14A 108.9 . .
C13 C14 H14A 108.9 . .
C18 C14 H14A 108.9 . .
N21 C25 C24 122.9(4) . .
N21 C25 H25A 118.6 . .
C24 C25 H25A 118.6 . .
N21 C21 C22 123.2(4) . .
N21 C21 H21A 118.4 . .
C22 C21 H21A 118.4 . .
N15 C15 C16 113.6(4) . .
N15 C15 H15A 108.8 . .
C16 C15 H15A 108.8 . .
N15 C15 H15B 108.8 . .
C16 C15 H15B 108.8 . .
H15A C15 H15B 107.7 . .
C17 C16 C15 113.6(4) . .
C17 C16 H16A 108.8 . .
C15 C16 H16A 108.8 . .
C17 C16 H16B 108.8 . .
C15 C16 H16B 108.8 . .
H16A C16 H16B 107.7 . .
O1 C12 C11 110.5(4) . .
O1 C12 C13 111.0(5) . .
C11 C12 C13 104.3(4) . .
O1 C12 H12A 110.3 . .
C11 C12 H12A 110.3 . .
C13 C12 H12A 110.3 . .
C12 C13 C14 105.8(4) . .
C12 C13 H13A 110.6 . .
C14 C13 H13A 110.6 . .
C12 C13 H13B 110.6 . .
C14 C13 H13B 110.6 . .
H13A C13 H13B 108.7 . .
N15 C11 C12 106.4(4) . .
N15 C11 H11A 110.4 . .
C12 C11 H11A 110.4 . .
N15 C11 H11B 110.4 . .
C12 C11 H11B 110.4 . .
H11A C11 H11B 108.6 . .
H1WA O1W H1WB 106(4) . .
H2WA O2W H2WB 180.0 . .

loop_
_geom_bond_atom_site_label_1
_geom_bond_atom_site_label_2
_geom_bond_distance
_geom_bond_site_symmetry_2
Cu1 O12 1.958(3) 3_556
Cu1 N14 1.980(3) 3_556
Cu1 N21 2.037(3) .
Cu1 N15 2.067(3) 3_556
Cu1 N12 2.299(3) .
N15 C15 1.495(5) .
N15 C11 1.500(5) .
N15 C14 1.509(5) .
N15 Cu1 2.067(3) 3_546
N14 C17 1.340(5) .
N14 N13 1.349(4) .
N14 Cu1 1.980(3) 3_546
N21 C25 1.333(5) .
N21 C21 1.335(5) .
O12 C18 1.282(5) .
O12 Cu1 1.958(3) 3_546
C18 O11 1.233(5) .
C18 C14 1.537(6) .
N12 N13 1.306(5) .
N12 N11 1.356(5) .
C23 C22 1.392(6) .
C23 C24 1.399(5) .
C23 C23 1.478(7) 2_565
C17 N11 1.324(5) .
C17 C16 1.485(6) .
O1 C12 1.459(6) .
O1 H1A 0.8200 .
C22 C21 1.378(6) .
C22 H22A 0.9300 .
C24 C25 1.383(6) .
C24 H24A 0.9300 .
C14 C13 1.535(6) .
C14 H14A 0.9800 .
C25 H25A 0.9300 .
C21 H21A 0.9300 .
C15 C16 1.521(6) .
C15 H15A 0.9700 .
C15 H15B 0.9700 .
C16 H16A 0.9700 .
C16 H16B 0.9700 .
C12 C11 1.528(6) .
C12 C13 1.526(7) .
C12 H12A 0.9800 .
C13 H13A 0.9700 .
C13 H13B 0.9700 .
C11 H11A 0.9700 .
C11 H11B 0.9700 .
O1W H1WA 0.846(14) .
O1W H1WB 0.846(14) .
O2W H2WA 0.794(13) .
O2W H2WB 0.791(13) .
